data_5000079
loop_
_publ_author_name
'Bordner, J.'
'Hennesee, G. L. A.'
'Chandross, R. J.'

_journal_name_full 'Crystal Structure Communications'
_journal_page_first 513
_journal_page_last 515
_journal_volume 7
_journal_year 1978
_chemical_formula_sum 'C21 H32 O2'
_chemical_name_common pregnenolone
_space_group_IT_number 4
_symmetry_cell_setting monoclinic
_symmetry_space_group_name_Hall 'P 2yb'
_symmetry_space_group_name_H-M 'P 1 21 1'
_cell_angle_alpha 90
_cell_angle_beta 91.91(1)
_cell_angle_gamma 90
_cell_formula_units_Z 2
_cell_length_a 6.188(1)
_cell_length_b 11.863(2)
_cell_length_c 12.058(2)
_cod_original_sg_symbol_H-M 'P 21'
_cod_database_code 5000079

loop_
_symmetry_equiv_pos_site_id
_symmetry_equiv_pos_as_xyz
1 x,y,z
2 -x,1/2+y,-z

loop_
_atom_site_label
_atom_site_type_symbol
_atom_site_fract_x
_atom_site_fract_y
_atom_site_fract_z
_atom_site_attached_hydrogens
C1 C -0.17450 0.21080 1.05100 2
C2 C -0.21650 0.21300 1.17600 2
C3 C -0.12420 0.10740 1.22990 1
O1 O -0.15210 0.10830 1.34860 1
C4 C 0.11450 0.09700 1.21060 2
C5 C 0.16450 0.10170 1.08770 0
C6 C 0.28740 0.02420 1.04310 1
C7 C 0.34790 0.02090 0.92330 2
C8 C 0.30010 0.13150 0.86320 1
C9 C 0.07800 0.17780 0.89570 1
C10 C 0.06560 0.20020 1.02320 0
C11 C 0.01240 0.28070 0.82590 2
C12 C 0.03010 0.26480 0.69890 2
C13 C 0.25480 0.22330 0.67030 0
C14 C 0.29650 0.11480 0.73740 1
C15 C 0.49230 0.06070 0.68670 2
C16 C 0.46750 0.09120 0.56240 2
C17 C 0.27880 0.17610 0.55110 1
C18 C 0.42570 0.31550 0.69430 3
C19 C 0.18700 0.30910 1.05750 3
C20 C 0.30790 0.26340 0.46090 0
O2 O 0.46910 0.26430 0.40510 0
C21 C 0.13200 0.34850 0.43980 3

loop_
_atom_type_symbol
_atom_type_radius_bond
C 0.68
O 0.68
